data_7039973
loop_
_publ_author_name
'Fleischmann, Martin'
'Jones, James S.'
'Bal\'azs, G\'abor'
'Gabba\"i, Fran\,cois P'
'Scheer, Manfred'

_publ_section_title
;
 Supramolecular adducts based on weak interactions between the trimeric
 Lewis acid complex (perfluoro-ortho-phenylene)mercury and polypnictogen
 complexes.
;
_journal_issue 35
_journal_name_full 'Dalton transactions (Cambridge, England : 2003)'
_journal_page_first 13742
_journal_page_last 13749
_journal_paper_doi 10.1039/c6dt02507b
_journal_volume 45
_journal_year 2016
_chemical_formula_moiety '2(C14 H10 Mo2 O4 P2), 2(C18 F12 Hg3), 2(C H2 Cl2)'
_chemical_formula_sum 'C66 H24 Cl4 F24 Hg6 Mo4 O8 P4'
_chemical_formula_weight 3253.83
_space_group_crystal_system triclinic
_space_group_IT_number 2
_space_group_name_Hall '-P 1'
_space_group_name_H-M_alt 'P -1'
_symmetry_space_group_name_Hall '-P 1'
_symmetry_space_group_name_H-M 'P -1'
_atom_sites_solution_hydrogens geom
_atom_sites_solution_primary direct
_audit_creation_date 2015-04-10
_audit_creation_method
;
Olex2 1.2
(compiled 2015.01.26 svn.r3150 for OlexSys, GUI svn.r4998)
;
_audit_update_record
;
2016-06-20 deposited with the CCDC.
2016-07-20 downloaded from the CCDC.
;
_cell_angle_alpha 92.367(4)
_cell_angle_beta 100.819(4)
_cell_angle_gamma 94.276(4)
_cell_formula_units_Z 2
_cell_length_a 12.8301(7)
_cell_length_b 12.8847(6)
_cell_length_c 23.5633(12)
_cell_measurement_reflns_used 15018
_cell_measurement_temperature 123.1(5)
_cell_measurement_theta_max 30.1192
_cell_measurement_theta_min 2.8195
_cell_volume 3809.3(3)
_computing_cell_refinement
;
CrysAlisPro, Agilent Technologies,
Version 1.171.35.21 (release 20-01-2012 CrysAlis171 .NET)
(compiled Jan 23 2012,18:06:46)
;
_computing_data_collection
;
CrysAlisPro, Agilent Technologies,
Version 1.171.35.21 (release 20-01-2012 CrysAlis171 .NET)
(compiled Jan 23 2012,18:06:46)
;
_computing_data_reduction
;
CrysAlisPro, Agilent Technologies,
Version 1.171.35.21 (release 20-01-2012 CrysAlis171 .NET)
(compiled Jan 23 2012,18:06:46)
;
_computing_molecular_graphics 'Olex2 (Dolomanov et al., 2009)'
_computing_publication_material 'Olex2 (Dolomanov et al., 2009)'
_computing_structure_refinement 'ShelXL (Sheldrick, 2008)'
_computing_structure_solution 'ShelXT (Sheldrick, 2015)'
_diffrn_ambient_temperature 123.1(5)
_diffrn_detector_area_resol_mean 10.5431
_diffrn_measured_fraction_theta_full 0.998
_diffrn_measured_fraction_theta_max 0.872
_diffrn_measurement_details
;
  1 omega  -79.00    7.00   0.5000   50.0000
omega____ theta____ kappa____ phi______ frames
    -      -12.9580  -77.0000  150.0000 172

  2 omega  -10.00   83.00   0.5000   50.0000
omega____ theta____ kappa____ phi______ frames
    -       14.0518   57.0000   60.0000 186

  3 omega  -53.00   35.00   0.5000   50.0000
omega____ theta____ kappa____ phi______ frames
    -       14.0518  -57.0000  -90.0000 176

  4 omega -103.00  -35.00   0.5000   50.0000
omega____ theta____ kappa____ phi______ frames
    -      -12.9580 -178.0000 -120.0000 136

  5 omega  -39.00   63.00   0.5000   50.0000
omega____ theta____ kappa____ phi______ frames
    -      -12.9580   38.0000  120.0000 204

  6 omega  -92.00    6.00   0.5000   50.0000
omega____ theta____ kappa____ phi______ frames
    -      -12.9580  -77.0000    0.0000 196

  7 omega   53.00  102.00   0.5000   50.0000
omega____ theta____ kappa____ phi______ frames
    -       14.0518 -178.0000  -60.0000 98
;
_diffrn_measurement_device_type 'Xcalibur, Ruby, Gemini ultra'
_diffrn_measurement_method '\w scans'
_diffrn_orient_matrix_UB_11 0.0156997000
_diffrn_orient_matrix_UB_12 -0.0207168000
_diffrn_orient_matrix_UB_13 -0.0251610000
_diffrn_orient_matrix_UB_21 0.0454425000
_diffrn_orient_matrix_UB_22 0.0364433000
_diffrn_orient_matrix_UB_23 0.0050017000
_diffrn_orient_matrix_UB_31 0.0296463000
_diffrn_orient_matrix_UB_32 -0.0360537000
_diffrn_orient_matrix_UB_33 0.0168558000
_diffrn_radiation_monochromator graphite
_diffrn_radiation_type MoK\a
_diffrn_radiation_wavelength 0.71073
_diffrn_reflns_av_R_equivalents 0.0356
_diffrn_reflns_av_unetI/netI 0.0383
_diffrn_reflns_Laue_measured_fraction_full 0.998
_diffrn_reflns_Laue_measured_fraction_max 0.872
_diffrn_reflns_limit_h_max 16
_diffrn_reflns_limit_h_min -18
_diffrn_reflns_limit_k_max 17
_diffrn_reflns_limit_k_min -18
_diffrn_reflns_limit_l_max 32
_diffrn_reflns_limit_l_min -32
_diffrn_reflns_number 58978
_diffrn_reflns_point_group_measured_fraction_full 0.998
_diffrn_reflns_point_group_measured_fraction_max 0.872
_diffrn_reflns_theta_full 25.242
_diffrn_reflns_theta_max 30.186
_diffrn_reflns_theta_min 2.825
_diffrn_source 'Enhance (Mo) X-ray Source'
_exptl_absorpt_coefficient_mu 13.011
_exptl_absorpt_correction_T_max 0.582
_exptl_absorpt_correction_T_min 0.267
_exptl_absorpt_correction_type analytical
_exptl_absorpt_process_details
;
CrysAlisPro, Agilent Technologies,
Version 1.171.35.21 (release 20-01-2012 CrysAlis171 .NET)
(compiled Jan 23 2012,18:06:46)
Analytical numeric absorption correction using a multifaceted crystal
            model based on expressions derived by R.C. Clark & J.S. Reid.
(Clark, R. C. & Reid, J. S. (1995). Acta Cryst. A51, 887-897)
;
_exptl_crystal_colour 'clear light red'
_exptl_crystal_colour_lustre clear
_exptl_crystal_colour_modifier light
_exptl_crystal_colour_primary red
_exptl_crystal_density_diffrn 2.837
_exptl_crystal_description block
_exptl_crystal_F_000 2952
_exptl_crystal_preparation 'mineral oil'
_exptl_crystal_recrystallization_method 'crystallization from DCM'
_exptl_crystal_size_max 0.1737
_exptl_crystal_size_mid 0.1183
_exptl_crystal_size_min 0.0574
_refine_diff_density_max 0.942
_refine_diff_density_min -0.984
_refine_diff_density_rms 0.161
_refine_ls_extinction_method none
_refine_ls_goodness_of_fit_ref 1.039
_refine_ls_hydrogen_treatment constr
_refine_ls_matrix_type full
_refine_ls_number_parameters 1089
_refine_ls_number_reflns 19714
_refine_ls_number_restraints 12
_refine_ls_restrained_S_all 1.039
_refine_ls_R_factor_all 0.0309
_refine_ls_R_factor_gt 0.0247
_refine_ls_shift/su_max 0.003
_refine_ls_shift/su_mean 0.000
_refine_ls_structure_factor_coef Fsqd
_refine_ls_weighting_details 'w=1/[\s^2^(Fo^2^)+(0.0157P)^2^] where P=(Fo^2^+2Fc^2^)/3'
_refine_ls_weighting_scheme calc
_refine_ls_wR_factor_gt 0.0479
_refine_ls_wR_factor_ref 0.0505
_reflns_Friedel_coverage 0.000
_reflns_number_gt 17514
_reflns_number_total 19714
_reflns_threshold_expression 'I > 2\s(I)'
_cod_data_source_file c6dt02507b2.cif
_cod_data_source_block abs
_cod_depositor_comments 'Adding full bibliography for 7039972--7039981.cif.'
_cod_database_code 7039973
_shelxl_version_number 2014/6
_chemical_oxdiff_formula Mo2P2O4Hg3F12C33H12Cl2
_shelx_space_group_comment
;
The symmetry employed for this shelxl refinement is uniquely defined
by the following loop, which should always be used as a source of
symmetry information in preference to the above space-group names.
They are only intended as comments.
;
_reflns_odcompleteness_completeness 99.72
_reflns_odcompleteness_iscentric 1
_reflns_odcompleteness_theta 27.04
_olex2_refinement_description
;
1. Fixed Uiso
 At 1.2 times of:
  All C(H) groups, All C(H,H) groups
2. Restrained distances
 C65-Cl1 \\sim C65-Cl2 \\sim C67-Cl5 \\sim C67-Cl6
 with sigma of 0.02
 C66-Cl3 \\sim C66-Cl4 \\sim C68-Cl7 \\sim C68-Cl8
 with sigma of 0.02
3. Others
 Fixed Sof: C65(0.69) H65A(0.69) H65B(0.69) Cl1(0.69) Cl2(0.69) C67(0.31)
 H67A(0.31) H67B(0.31) Cl5(0.31) Cl6(0.31) C66(0.74) H66A(0.74) H66B(0.74)
 Cl3(0.74) Cl4(0.74) C68(0.26) H68A(0.26) H68B(0.26) Cl7(0.26) Cl8(0.26)
4.a Secondary CH2 refined with riding coordinates:
 C65(H65A,H65B), C67(H67A,H67B), C66(H66A,H66B), C68(H68A,H68B)
4.b Aromatic/amide H refined with riding coordinates:
 C1(H1), C2(H2), C3(H3), C4(H4), C5(H5), C8(H8), C9(H9), C10(H10), C11(H11),
 C12(H12), C15(H15), C16(H16), C17(H17), C18(H18), C19(H19), C22(H22), C23(H23),
  C24(H24), C25(H25), C26(H26)
;
_olex2_exptl_crystal_mounting_method 'mineral oil'
_olex2_submission_original_sample_id MF136
_olex2_submission_special_instructions 'No special instructions were received'

loop_
_space_group_symop_operation_xyz
'x, y, z'
'-x, -y, -z'

loop_
_atom_site_label
_atom_site_type_symbol
_atom_site_fract_x
_atom_site_fract_y
_atom_site_fract_z
_atom_site_U_iso_or_equiv
_atom_site_adp_type
_atom_site_occupancy
_atom_site_site_symmetry_order
_atom_site_calc_flag
_atom_site_refinement_flags_posn
_atom_site_refinement_flags_occupancy
_atom_site_disorder_assembly
_atom_site_disorder_group
C1 C 0.2325(3) 0.4433(3) 0.30691(17) 0.0266(9) Uani 1 1 d . . . .
H1 H 0.2883 0.4944 0.3190 0.032 Uiso 1 1 calc R . . .
C2 C 0.1390(3) 0.4536(3) 0.26475(16) 0.0250(8) Uani 1 1 d . . . .
H2 H 0.1224 0.5127 0.2447 0.030 Uiso 1 1 calc R . . .
C3 C 0.0767(3) 0.3583(3) 0.25896(17) 0.0268(9) Uani 1 1 d . . . .
H3 H 0.0114 0.3432 0.2341 0.032 Uiso 1 1 calc R . . .
C4 C 0.1298(3) 0.2891(3) 0.29721(17) 0.0291(9) Uani 1 1 d . . . .
H4 H 0.1058 0.2207 0.3019 0.035 Uiso 1 1 calc R . . .
C5 C 0.2258(3) 0.3424(3) 0.32705(17) 0.0293(9) Uani 1 1 d . . . .
H5 H 0.2758 0.3153 0.3552 0.035 Uiso 1 1 calc R . . .
C6 C 0.1162(3) 0.3578(3) 0.42836(17) 0.0237(8) Uani 1 1 d . . . .
C7 C -0.0579(3) 0.3437(3) 0.34756(18) 0.0272(9) Uani 1 1 d . . . .
C8 C 0.3241(3) 0.7042(3) 0.47678(17) 0.0291(9) Uani 1 1 d . . . .
H8 H 0.3461 0.7730 0.4714 0.035 Uiso 1 1 calc R . . .
C9 C 0.3543(3) 0.6148(3) 0.45003(16) 0.0254(8) Uani 1 1 d . . . .
H9 H 0.4001 0.6143 0.4238 0.030 Uiso 1 1 calc R . . .
C10 C 0.3036(3) 0.5253(3) 0.46962(16) 0.0250(8) Uani 1 1 d . . . .
H10 H 0.3102 0.4564 0.4586 0.030 Uiso 1 1 calc R . . .
C11 C 0.2412(3) 0.5600(3) 0.50882(16) 0.0255(9) Uani 1 1 d . . . .
H11 H 0.1992 0.5176 0.5281 0.031 Uiso 1 1 calc R . . .
C12 C 0.2534(3) 0.6702(3) 0.51391(16) 0.0299(9) Uani 1 1 d . . . .
H12 H 0.2212 0.7128 0.5372 0.036 Uiso 1 1 calc R . . .
C13 C 0.1116(3) 0.7606(3) 0.42864(17) 0.0339(10) Uani 1 1 d . . . .
C14 C 0.2046(3) 0.6758(3) 0.34488(18) 0.0275(9) Uani 1 1 d . . . .
C15 C 0.2763(3) 0.8192(4) -0.03397(16) 0.0306(10) Uani 1 1 d . . . .
H15 H 0.3180 0.7922 -0.0584 0.037 Uiso 1 1 calc R . . .
C16 C 0.2704(3) 0.9247(3) -0.02018(16) 0.0270(9) Uani 1 1 d . . . .
H16 H 0.3076 0.9802 -0.0336 0.032 Uiso 1 1 calc R . . .
C17 C 0.1975(3) 0.9325(3) 0.01797(16) 0.0269(9) Uani 1 1 d . . . .
H17 H 0.1784 0.9940 0.0337 0.032 Uiso 1 1 calc R . . .
C18 C 0.1593(3) 0.8313(3) 0.02774(16) 0.0284(9) Uani 1 1 d . . . .
H18 H 0.1106 0.8139 0.0512 0.034 Uiso 1 1 calc R . . .
C19 C 0.2076(3) 0.7603(3) -0.00421(16) 0.0310(9) Uani 1 1 d . . . .
H19 H 0.1965 0.6880 -0.0056 0.037 Uiso 1 1 calc R . . .
C20 C 0.4352(3) 0.7344(3) 0.04675(16) 0.0280(9) Uani 1 1 d . . . .
C21 C 0.3076(3) 0.7629(3) 0.12970(17) 0.0277(9) Uani 1 1 d . . . .
C22 C 0.2375(3) 0.9832(3) 0.17947(17) 0.0295(9) Uani 1 1 d . . . .
H22 H 0.1884 0.9299 0.1611 0.035 Uiso 1 1 calc R . . .
C23 C 0.3258(3) 0.9720(3) 0.22436(17) 0.0298(9) Uani 1 1 d . . . .
H23 H 0.3453 0.9101 0.2406 0.036 Uiso 1 1 calc R . . .
C24 C 0.3785(3) 1.0719(4) 0.23981(18) 0.0342(10) Uani 1 1 d . . . .
H24 H 0.4394 1.0872 0.2682 0.041 Uiso 1 1 calc R . . .
C25 C 0.3236(3) 1.1448(3) 0.20507(18) 0.0327(10) Uani 1 1 d . . . .
H25 H 0.3413 1.2163 0.2067 0.039 Uiso 1 1 calc R . . .
C26 C 0.2376(3) 1.0897(3) 0.16760(18) 0.0319(10) Uani 1 1 d . . . .
H26 H 0.1887 1.1185 0.1396 0.038 Uiso 1 1 calc R . . .
C27 C 0.5324(3) 1.1256(3) 0.16066(17) 0.0263(9) Uani 1 1 d . . . .
C28 C 0.3623(3) 1.1160(3) 0.07432(18) 0.0294(9) Uani 1 1 d . . . .
C29 C -0.0787(3) 0.8642(3) 0.31969(15) 0.0193(8) Uani 1 1 d . . . .
C30 C -0.1424(3) 0.8372(3) 0.36069(15) 0.0195(8) Uani 1 1 d . . . .
C31 C -0.1514(3) 0.9111(3) 0.40230(16) 0.0253(8) Uani 1 1 d . . . .
C32 C -0.1001(3) 1.0101(3) 0.40687(17) 0.0294(9) Uani 1 1 d . . . .
C33 C -0.0362(3) 1.0350(3) 0.36730(18) 0.0270(9) Uani 1 1 d . . . .
C34 C -0.0285(3) 0.9627(3) 0.32417(16) 0.0237(8) Uani 1 1 d . . . .
C35 C -0.3129(3) 0.5485(3) 0.34899(15) 0.0194(8) Uani 1 1 d . . . .
C36 C -0.3007(3) 0.4710(3) 0.30757(16) 0.0209(8) Uani 1 1 d . . . .
C37 C -0.3620(3) 0.3776(3) 0.30404(16) 0.0234(8) Uani 1 1 d . . . .
C38 C -0.4361(3) 0.3588(3) 0.33856(17) 0.0254(8) Uani 1 1 d . . . .
C39 C -0.4496(3) 0.4352(3) 0.37834(16) 0.0243(8) Uani 1 1 d . . . .
C40 C -0.3890(3) 0.5283(3) 0.38276(16) 0.0213(8) Uani 1 1 d . . . .
C41 C -0.1074(3) 0.5424(3) 0.18909(15) 0.0196(8) Uani 1 1 d . . . .
C42 C -0.0531(3) 0.6431(3) 0.19161(14) 0.0181(7) Uani 1 1 d . . . .
C43 C 0.0026(3) 0.6663(3) 0.14870(16) 0.0229(8) Uani 1 1 d . . . .
C44 C 0.0068(3) 0.5974(3) 0.10384(16) 0.0290(9) Uani 1 1 d . . . .
C45 C -0.0456(3) 0.4996(3) 0.10123(16) 0.0279(9) Uani 1 1 d . . . .
C46 C -0.1023(3) 0.4739(3) 0.14385(16) 0.0229(8) Uani 1 1 d . . . .
C47 C 0.6212(3) 0.9629(3) 0.31086(15) 0.0199(8) Uani 1 1 d . . . .
C48 C 0.5586(3) 0.8692(3) 0.31500(15) 0.0178(7) Uani 1 1 d . . . .
C49 C 0.5076(3) 0.8608(3) 0.36119(16) 0.0220(8) Uani 1 1 d . . . .
C50 C 0.5157(3) 0.9397(3) 0.40323(15) 0.0228(8) Uani 1 1 d . . . .
C51 C 0.5777(3) 1.0303(3) 0.39971(16) 0.0250(8) Uani 1 1 d . . . .
C52 C 0.6298(3) 1.0394(3) 0.35377(16) 0.0228(8) Uani 1 1 d . . . .
C53 C 0.5569(3) 0.6209(3) 0.19725(15) 0.0217(8) Uani 1 1 d . . . .
C54 C 0.6233(3) 0.6299(3) 0.15532(16) 0.0232(8) Uani 1 1 d . . . .
C55 C 0.6276(3) 0.5426(3) 0.12024(16) 0.0282(9) Uani 1 1 d . . . .
C56 C 0.5713(3) 0.4483(3) 0.12455(18) 0.0333(10) Uani 1 1 d . . . .
C57 C 0.5073(3) 0.4412(3) 0.16503(19) 0.0332(10) Uani 1 1 d . . . .
C58 C 0.5016(3) 0.5272(3) 0.20049(17) 0.0283(9) Uani 1 1 d . . . .
C59 C 0.8061(3) 0.9061(3) 0.14473(16) 0.0220(8) Uani 1 1 d . . . .
C60 C 0.8020(3) 0.9904(3) 0.18335(15) 0.0217(8) Uani 1 1 d . . . .
C61 C 0.8678(3) 1.0798(3) 0.18226(17) 0.0251(8) Uani 1 1 d . . . .
C62 C 0.9366(3) 1.0887(3) 0.14339(18) 0.0289(9) Uani 1 1 d . . . .
C63 C 0.9406(3) 1.0061(4) 0.10603(16) 0.0281(9) Uani 1 1 d . . . .
C64 C 0.8757(3) 0.9165(3) 0.10661(16) 0.0257(9) Uani 1 1 d . . . .
O1 O 0.1353(2) 0.3150(2) 0.47098(12) 0.0353(7) Uani 1 1 d . . . .
O2 O -0.1357(2) 0.2923(2) 0.34493(15) 0.0434(8) Uani 1 1 d . . . .
O3 O 0.2250(2) 0.7075(2) 0.30311(12) 0.0419(8) Uani 1 1 d . . . .
O4 O 0.0861(3) 0.8419(3) 0.43713(14) 0.0569(10) Uani 1 1 d . . . .
O5 O 0.4877(2) 0.6732(3) 0.03387(12) 0.0453(8) Uani 1 1 d . . . .
O6 O 0.2868(2) 0.7142(2) 0.16676(13) 0.0384(7) Uani 1 1 d . . . .
O7 O 0.6105(2) 1.1760(2) 0.16871(13) 0.0344(7) Uani 1 1 d . . . .
O8 O 0.3427(2) 1.1658(2) 0.03489(13) 0.0425(8) Uani 1 1 d . . . .
F1 F -0.21373(19) 0.88934(18) 0.44183(10) 0.0356(6) Uani 1 1 d . . . .
F2 F -0.1085(2) 1.07966(19) 0.44871(11) 0.0451(7) Uani 1 1 d . . . .
F3 F 0.01755(19) 1.13001(17) 0.37267(10) 0.0371(6) Uani 1 1 d . . . .
F4 F 0.03309(18) 0.99239(17) 0.28535(9) 0.0310(5) Uani 1 1 d . . . .
F5 F -0.35319(18) 0.30142(18) 0.26473(10) 0.0334(5) Uani 1 1 d . . . .
F6 F -0.49667(18) 0.26763(18) 0.33355(10) 0.0374(6) Uani 1 1 d . . . .
F7 F -0.52175(17) 0.41798(18) 0.41251(10) 0.0350(6) Uani 1 1 d . . . .
F8 F -0.40375(16) 0.60217(17) 0.42273(9) 0.0278(5) Uani 1 1 d . . . .
F9 F 0.05498(17) 0.76244(17) 0.14943(9) 0.0290(5) Uani 1 1 d . . . .
F10 F 0.0620(2) 0.6219(2) 0.06223(10) 0.0438(7) Uani 1 1 d . . . .
F11 F -0.04303(19) 0.4319(2) 0.05688(10) 0.0417(6) Uani 1 1 d . . . .
F12 F -0.15424(18) 0.37784(17) 0.13905(9) 0.0316(5) Uani 1 1 d . . . .
F13 F 0.44706(17) 0.77262(18) 0.36703(9) 0.0311(5) Uani 1 1 d . . . .
F14 F 0.46354(18) 0.93029(19) 0.44744(9) 0.0341(6) Uani 1 1 d . . . .
F15 F 0.5890(2) 1.10717(19) 0.44104(10) 0.0395(6) Uani 1 1 d . . . .
F16 F 0.69211(18) 1.12927(17) 0.35271(10) 0.0319(5) Uani 1 1 d . . . .
F17 F 0.68895(19) 0.5478(2) 0.07936(10) 0.0387(6) Uani 1 1 d . . . .
F18 F 0.5770(2) 0.36617(19) 0.08922(11) 0.0471(7) Uani 1 1 d . . . .
F19 F 0.4503(2) 0.35070(18) 0.16866(12) 0.0477(7) Uani 1 1 d . . . .
F20 F 0.43800(19) 0.51548(18) 0.24052(10) 0.0360(6) Uani 1 1 d . . . .
F21 F 0.86846(18) 1.16205(18) 0.21971(10) 0.0350(6) Uani 1 1 d . . . .
F22 F 0.99841(18) 1.1775(2) 0.14228(11) 0.0400(6) Uani 1 1 d . . . .
F23 F 1.00764(17) 1.0138(2) 0.06803(10) 0.0390(6) Uani 1 1 d . . . .
F24 F 0.88104(17) 0.8368(2) 0.06752(10) 0.0351(6) Uani 1 1 d . . . .
P1 P 0.00142(7) 0.58908(7) 0.34483(4) 0.01910(19) Uani 1 1 d . . . .
P2 P 0.00171(7) 0.52908(8) 0.42584(4) 0.0217(2) Uani 1 1 d . . . .
P3 P 0.49710(7) 0.88320(8) 0.14789(4) 0.0196(2) Uani 1 1 d . . . .
P4 P 0.50153(7) 0.96468(8) 0.07315(4) 0.0224(2) Uani 1 1 d . . . .
Mo1 Mo 0.08308(2) 0.42284(2) 0.35289(2) 0.01743(7) Uani 1 1 d . . . .
Mo2 Mo 0.17209(2) 0.62547(2) 0.41923(2) 0.01772(7) Uani 1 1 d . . . .
Mo3 Mo 0.34167(2) 0.84323(2) 0.06433(2) 0.01853(7) Uani 1 1 d . . . .
Mo4 Mo 0.39459(2) 1.03627(2) 0.14502(2) 0.01973(7) Uani 1 1 d . . . .
Hg1 Hg -0.05928(2) 0.75591(2) 0.25582(2) 0.01809(3) Uani 1 1 d . . . .
Hg2 Hg -0.22437(2) 0.69163(2) 0.35868(2) 0.01932(3) Uani 1 1 d . . . .
Hg3 Hg -0.19988(2) 0.49951(2) 0.24952(2) 0.01984(3) Uani 1 1 d . . . .
Hg4 Hg 0.70910(2) 0.98201(2) 0.24621(2) 0.01993(3) Uani 1 1 d . . . .
Hg5 Hg 0.54930(2) 0.74407(2) 0.25535(2) 0.01962(3) Uani 1 1 d . . . .
Hg6 Hg 0.71137(2) 0.76776(2) 0.14557(2) 0.02209(4) Uani 1 1 d . . . .
C65 C 0.2825(10) 0.1035(10) 0.4435(3) 0.035(2) Uani 0.69 1 d D P A 1
H65A H 0.2110 0.1166 0.4481 0.042 Uiso 0.69 1 calc R P A 1
H65B H 0.3044 0.0459 0.4669 0.042 Uiso 0.69 1 calc R P A 1
Cl1 Cl 0.2813(5) 0.0685(3) 0.3706(2) 0.0490(10) Uani 0.69 1 d D P A 1
Cl2 Cl 0.3689(7) 0.2148(5) 0.4683(4) 0.0450(9) Uani 0.69 1 d D P A 1
C67 C 0.270(3) 0.079(2) 0.4394(10) 0.054(9) Uiso 0.31 1 d D P B 2
H67A H 0.2899 0.0242 0.4655 0.065 Uiso 0.31 1 calc R P B 2
H67B H 0.2004 0.0983 0.4448 0.065 Uiso 0.31 1 calc R P B 2
Cl5 Cl 0.2602(12) 0.0302(10) 0.3679(7) 0.088(4) Uani 0.31 1 d D P B 2
Cl6 Cl 0.3640(16) 0.1880(12) 0.4567(9) 0.069(4) Uani 0.31 1 d D P B 2
C66 C 0.7890(9) 0.6133(6) 0.9460(5) 0.062(3) Uani 0.74 1 d D P C 1
H66A H 0.8560 0.6032 0.9712 0.075 Uiso 0.74 1 calc R P C 1
H66B H 0.7595 0.6729 0.9616 0.075 Uiso 0.74 1 calc R P C 1
Cl3 Cl 0.7021(2) 0.5038(2) 0.94347(11) 0.0671(8) Uani 0.74 1 d D P C 1
Cl4 Cl 0.81120(18) 0.6373(3) 0.87564(13) 0.0966(10) Uani 0.74 1 d D P C 1
C68 C 0.774(3) 0.6200(18) 0.9652(13) 0.084(13) Uiso 0.26 1 d D P D 2
H68A H 0.8139 0.6075 1.0031 0.101 Uiso 0.26 1 calc R P D 2
H68B H 0.7103 0.6528 0.9702 0.101 Uiso 0.26 1 calc R P D 2
Cl7 Cl 0.7386(12) 0.5018(11) 0.9240(10) 0.245(11) Uani 0.26 1 d D P D 2
Cl8 Cl 0.8517(6) 0.7018(6) 0.9286(4) 0.101(3) Uani 0.26 1 d D P D 2

loop_
_atom_site_aniso_label
_atom_site_aniso_U_11
_atom_site_aniso_U_22
_atom_site_aniso_U_33
_atom_site_aniso_U_23
_atom_site_aniso_U_13
_atom_site_aniso_U_12
C1 0.023(2) 0.028(2) 0.031(2) -0.0005(18) 0.0109(17) 0.0001(17)
C2 0.032(2) 0.0221(19) 0.023(2) 0.0029(16) 0.0114(17) 0.0007(17)
C3 0.027(2) 0.025(2) 0.027(2) -0.0041(17) 0.0043(16) -0.0010(17)
C4 0.039(2) 0.0166(19) 0.035(2) -0.0003(17) 0.0144(19) 0.0049(17)
C5 0.026(2) 0.036(2) 0.031(2) 0.0066(19) 0.0108(17) 0.0126(18)
C6 0.0203(19) 0.0205(19) 0.031(2) 0.0056(17) 0.0062(16) 0.0032(15)
C7 0.024(2) 0.0204(19) 0.038(2) 0.0040(18) 0.0054(17) 0.0038(17)
C8 0.022(2) 0.030(2) 0.031(2) 0.0012(18) -0.0039(17) -0.0044(17)
C9 0.0145(18) 0.035(2) 0.025(2) 0.0011(18) 0.0005(15) -0.0004(16)
C10 0.0168(18) 0.029(2) 0.027(2) 0.0064(17) -0.0025(15) 0.0007(16)
C11 0.0196(19) 0.037(2) 0.019(2) 0.0087(18) 0.0000(15) 0.0025(17)
C12 0.026(2) 0.043(3) 0.018(2) -0.0052(18) -0.0040(16) 0.0055(19)
C13 0.040(3) 0.032(2) 0.024(2) -0.0056(18) -0.0106(18) 0.010(2)
C14 0.028(2) 0.021(2) 0.030(2) 0.0025(17) 0.0000(17) -0.0075(16)
C15 0.023(2) 0.050(3) 0.016(2) -0.0024(19) -0.0017(16) 0.0043(19)
C16 0.0198(19) 0.042(2) 0.019(2) 0.0107(18) 0.0013(15) 0.0040(18)
C17 0.0161(18) 0.038(2) 0.025(2) 0.0071(18) 0.0002(15) 0.0020(17)
C18 0.0175(19) 0.044(3) 0.021(2) 0.0035(19) 0.0000(15) -0.0034(18)
C19 0.025(2) 0.037(2) 0.024(2) -0.0011(19) -0.0068(17) -0.0060(18)
C20 0.031(2) 0.033(2) 0.016(2) 0.0000(17) -0.0051(16) 0.0041(18)
C21 0.023(2) 0.029(2) 0.031(2) 0.0041(18) 0.0041(17) -0.0017(17)
C22 0.030(2) 0.031(2) 0.030(2) -0.0005(18) 0.0128(18) 0.0003(18)
C23 0.033(2) 0.031(2) 0.031(2) 0.0070(19) 0.0151(18) 0.0094(18)
C24 0.029(2) 0.045(3) 0.028(2) -0.006(2) 0.0047(18) 0.008(2)
C25 0.036(2) 0.024(2) 0.041(3) -0.0074(19) 0.016(2) 0.0043(18)
C26 0.022(2) 0.041(3) 0.036(2) 0.007(2) 0.0080(18) 0.0103(19)
C27 0.027(2) 0.022(2) 0.030(2) -0.0010(17) 0.0045(17) 0.0053(17)
C28 0.024(2) 0.029(2) 0.034(2) 0.0010(19) 0.0039(17) 0.0032(17)
C29 0.0260(19) 0.0146(17) 0.0169(18) 0.0005(14) 0.0014(15) 0.0056(15)
C30 0.0227(19) 0.0151(17) 0.0210(19) 0.0049(15) 0.0040(15) 0.0023(14)
C31 0.027(2) 0.026(2) 0.025(2) 0.0041(17) 0.0104(16) 0.0037(17)
C32 0.040(2) 0.022(2) 0.026(2) -0.0038(17) 0.0057(18) 0.0089(18)
C33 0.034(2) 0.0114(17) 0.034(2) 0.0029(16) 0.0033(18) 0.0004(16)
C34 0.026(2) 0.0218(19) 0.025(2) 0.0069(17) 0.0064(16) 0.0027(16)
C35 0.0172(18) 0.0231(19) 0.0175(18) 0.0058(15) 0.0012(14) 0.0021(15)
C36 0.0185(18) 0.0233(19) 0.0207(19) 0.0044(16) 0.0032(15) 0.0005(15)
C37 0.026(2) 0.026(2) 0.0169(19) -0.0001(16) 0.0000(15) 0.0013(16)
C38 0.0209(19) 0.023(2) 0.028(2) 0.0021(17) -0.0011(16) -0.0072(16)
C39 0.0152(18) 0.031(2) 0.028(2) 0.0074(18) 0.0073(15) 0.0000(16)
C40 0.0165(18) 0.025(2) 0.022(2) 0.0013(16) 0.0024(15) 0.0037(15)
C41 0.0181(18) 0.0241(19) 0.0159(18) 0.0008(15) 0.0014(14) 0.0030(15)
C42 0.0164(17) 0.0244(19) 0.0126(17) -0.0015(15) 0.0006(13) 0.0035(15)
C43 0.0186(19) 0.027(2) 0.021(2) 0.0006(16) 0.0016(15) -0.0020(16)
C44 0.027(2) 0.043(3) 0.018(2) -0.0005(18) 0.0093(16) -0.0053(19)
C45 0.028(2) 0.035(2) 0.019(2) -0.0111(17) 0.0056(16) -0.0012(18)
C46 0.0203(19) 0.024(2) 0.023(2) -0.0007(16) 0.0020(15) -0.0006(16)
C47 0.0192(18) 0.0227(19) 0.0191(19) 0.0027(15) 0.0059(14) 0.0025(15)
C48 0.0167(17) 0.0173(17) 0.0189(19) 0.0026(15) 0.0011(14) 0.0036(14)
C49 0.0223(19) 0.024(2) 0.0187(19) 0.0055(16) 0.0021(15) -0.0008(16)
C50 0.0219(19) 0.033(2) 0.0154(18) 0.0022(16) 0.0091(15) 0.0013(16)
C51 0.028(2) 0.027(2) 0.019(2) -0.0083(16) 0.0031(16) 0.0026(17)
C52 0.0211(19) 0.0213(19) 0.025(2) -0.0025(16) 0.0026(16) -0.0006(15)
C53 0.027(2) 0.0181(18) 0.0179(19) -0.0020(15) -0.0027(15) 0.0071(15)
C54 0.026(2) 0.0211(19) 0.021(2) 0.0009(16) -0.0007(15) 0.0034(16)
C55 0.029(2) 0.035(2) 0.020(2) -0.0019(18) -0.0003(16) 0.0124(18)
C56 0.039(3) 0.023(2) 0.033(2) -0.0081(18) -0.0064(19) 0.0118(19)
C57 0.037(2) 0.019(2) 0.039(3) -0.0008(19) -0.003(2) 0.0006(18)
C58 0.028(2) 0.027(2) 0.029(2) 0.0014(18) 0.0017(17) 0.0055(17)
C59 0.0172(18) 0.030(2) 0.0198(19) 0.0075(16) 0.0020(14) 0.0073(16)
C60 0.0177(18) 0.030(2) 0.0188(19) 0.0056(16) 0.0062(15) 0.0030(16)
C61 0.0183(19) 0.031(2) 0.028(2) 0.0051(18) 0.0071(16) 0.0049(16)
C62 0.0154(19) 0.038(2) 0.034(2) 0.010(2) 0.0049(16) -0.0003(17)
C63 0.0154(18) 0.049(3) 0.023(2) 0.011(2) 0.0081(16) 0.0089(18)
C64 0.023(2) 0.038(2) 0.0172(19) 0.0038(17) 0.0032(15) 0.0104(18)
O1 0.0368(17) 0.0366(17) 0.0354(18) 0.0165(15) 0.0085(13) 0.0096(14)
O2 0.0225(16) 0.0292(17) 0.076(2) 0.0073(16) 0.0038(15) -0.0042(13)
O3 0.0490(19) 0.047(2) 0.0263(16) 0.0117(15) 0.0044(14) -0.0186(16)
O4 0.073(3) 0.041(2) 0.046(2) -0.0156(16) -0.0210(17) 0.0286(19)
O5 0.053(2) 0.050(2) 0.0315(17) -0.0085(15) -0.0027(14) 0.0270(17)
O6 0.0404(18) 0.0393(18) 0.0363(18) 0.0119(15) 0.0095(14) -0.0029(14)
O7 0.0284(16) 0.0289(16) 0.0431(18) -0.0086(14) 0.0039(13) -0.0033(13)
O8 0.0451(19) 0.0409(19) 0.043(2) 0.0187(16) 0.0055(15) 0.0107(15)
F1 0.0451(15) 0.0339(14) 0.0338(14) -0.0011(11) 0.0236(11) 0.0030(11)
F2 0.0709(19) 0.0280(14) 0.0387(15) -0.0119(12) 0.0194(13) 0.0038(13)
F3 0.0507(16) 0.0153(11) 0.0444(15) -0.0025(11) 0.0100(12) -0.0033(11)
F4 0.0386(14) 0.0251(12) 0.0315(13) 0.0056(10) 0.0126(10) -0.0007(10)
F5 0.0380(14) 0.0307(13) 0.0306(13) -0.0078(11) 0.0101(10) -0.0076(11)
F6 0.0325(13) 0.0302(13) 0.0486(15) -0.0024(12) 0.0121(11) -0.0132(11)
F7 0.0249(12) 0.0375(14) 0.0465(15) 0.0054(12) 0.0193(11) -0.0048(10)
F8 0.0257(12) 0.0301(13) 0.0296(12) -0.0016(10) 0.0111(9) 0.0028(10)
F9 0.0326(13) 0.0289(12) 0.0257(12) 0.0019(10) 0.0095(10) -0.0060(10)
F10 0.0510(16) 0.0553(17) 0.0278(13) -0.0096(12) 0.0249(12) -0.0163(13)
F11 0.0450(15) 0.0520(16) 0.0264(13) -0.0217(12) 0.0145(11) -0.0135(13)
F12 0.0379(14) 0.0272(12) 0.0287(13) -0.0077(10) 0.0099(10) -0.0067(11)
F13 0.0326(13) 0.0334(13) 0.0278(13) 0.0054(11) 0.0106(10) -0.0074(10)
F14 0.0400(14) 0.0432(15) 0.0230(12) 0.0002(11) 0.0174(10) 0.0010(12)
F15 0.0536(16) 0.0384(14) 0.0275(13) -0.0152(11) 0.0168(11) -0.0027(12)
F16 0.0367(13) 0.0239(12) 0.0351(13) -0.0059(10) 0.0133(11) -0.0089(10)
F17 0.0407(15) 0.0457(16) 0.0310(14) -0.0077(12) 0.0081(11) 0.0149(12)
F18 0.0637(18) 0.0303(14) 0.0420(16) -0.0182(12) -0.0025(13) 0.0113(13)
F19 0.0533(17) 0.0180(12) 0.0664(19) -0.0014(12) 0.0019(14) -0.0066(12)
F20 0.0409(14) 0.0301(13) 0.0372(14) 0.0058(11) 0.0084(11) -0.0010(11)
F21 0.0319(13) 0.0331(14) 0.0419(15) -0.0031(11) 0.0157(11) -0.0040(11)
F22 0.0259(13) 0.0435(15) 0.0541(16) 0.0099(13) 0.0185(11) -0.0060(11)
F23 0.0225(12) 0.0656(18) 0.0343(14) 0.0102(13) 0.0169(10) 0.0064(12)
F24 0.0295(13) 0.0497(16) 0.0287(13) -0.0017(12) 0.0109(10) 0.0090(12)
P1 0.0191(5) 0.0183(5) 0.0187(5) 0.0024(4) -0.0003(4) 0.0029(4)
P2 0.0181(5) 0.0279(5) 0.0199(5) 0.0041(4) 0.0051(4) 0.0020(4)
P3 0.0187(5) 0.0214(5) 0.0182(5) 0.0030(4) 0.0008(4) 0.0037(4)
P4 0.0189(5) 0.0282(5) 0.0205(5) 0.0051(4) 0.0051(4) -0.0004(4)
Mo1 0.01648(15) 0.01509(15) 0.02075(16) 0.00305(12) 0.00358(12) 0.00034(12)
Mo2 0.01690(15) 0.01890(15) 0.01626(16) 0.00165(12) 0.00075(12) 0.00019(12)
Mo3 0.01664(15) 0.02223(16) 0.01607(16) 0.00276(13) 0.00160(12) 0.00038(12)
Mo4 0.01793(15) 0.01955(16) 0.02181(17) 0.00256(13) 0.00315(12) 0.00310(13)
Hg1 0.01963(7) 0.01801(7) 0.01688(7) 0.00142(5) 0.00382(5) 0.00217(5)
Hg2 0.01851(7) 0.01903(7) 0.02094(7) 0.00264(6) 0.00494(5) 0.00108(5)
Hg3 0.02076(7) 0.02143(7) 0.01737(7) 0.00099(6) 0.00466(5) -0.00050(6)
Hg4 0.01904(7) 0.02280(7) 0.01936(7) 0.00255(6) 0.00711(5) 0.00141(6)
Hg5 0.02150(7) 0.01897(7) 0.01803(7) 0.00134(6) 0.00282(5) 0.00176(6)
Hg6 0.02107(7) 0.02644(8) 0.01931(8) 0.00160(6) 0.00353(6) 0.00621(6)
C65 0.045(6) 0.040(6) 0.023(4) 0.006(3) 0.013(3) 0.007(4)
Cl1 0.055(3) 0.0650(18) 0.0299(16) 0.0030(14) 0.0079(16) 0.0279(17)
Cl2 0.0388(14) 0.045(2) 0.052(2) 0.0049(15) 0.0079(12) 0.0117(16)
Cl5 0.054(5) 0.169(13) 0.038(4) -0.023(8) -0.001(3) 0.023(8)
Cl6 0.053(5) 0.073(9) 0.085(11) 0.028(6) 0.011(6) 0.030(6)
C66 0.072(6) 0.039(5) 0.080(7) 0.006(4) 0.016(6) 0.021(4)
Cl3 0.0747(18) 0.0650(17) 0.0563(13) 0.0247(12) -0.0006(11) -0.0067(13)
Cl4 0.0624(14) 0.126(2) 0.120(2) 0.086(2) 0.0366(14) 0.0377(15)
Cl7 0.117(11) 0.092(9) 0.47(3) -0.116(13) -0.081(14) 0.047(8)
Cl8 0.099(6) 0.071(5) 0.171(8) 0.068(5) 0.090(6) 0.047(4)

loop_
_atom_type_symbol
_atom_type_description
_atom_type_scat_dispersion_real
_atom_type_scat_dispersion_imag
_atom_type_scat_source
C C 0.0033 0.0016 'International Tables Vol C Tables 4.2.6.8 and 6.1.1.4'
H H 0.0000 0.0000 'International Tables Vol C Tables 4.2.6.8 and 6.1.1.4'
Cl Cl 0.1484 0.1585 'International Tables Vol C Tables 4.2.6.8 and 6.1.1.4'
F F 0.0171 0.0103 'International Tables Vol C Tables 4.2.6.8 and 6.1.1.4'
Hg Hg -2.3894 9.2266 'International Tables Vol C Tables 4.2.6.8 and 6.1.1.4'
Mo Mo -1.6832 0.6857 'International Tables Vol C Tables 4.2.6.8 and 6.1.1.4'
O O 0.0106 0.0060 'International Tables Vol C Tables 4.2.6.8 and 6.1.1.4'
P P 0.1023 0.0942 'International Tables Vol C Tables 4.2.6.8 and 6.1.1.4'

loop_
_exptl_crystal_face_index_h
_exptl_crystal_face_index_k
_exptl_crystal_face_index_l
_exptl_crystal_face_perp_dist
_exptl_oxdiff_crystal_face_indexfrac_h
_exptl_oxdiff_crystal_face_indexfrac_k
_exptl_oxdiff_crystal_face_indexfrac_l
_exptl_oxdiff_crystal_face_x
_exptl_oxdiff_crystal_face_y
_exptl_oxdiff_crystal_face_z
0 0 32 0.0354 0.0027 -0.0004 32.0003 -0.8051 0.1602 0.5395
-16 3 19 0.0405 -15.9965 2.9950 18.9960 -0.7911 -0.5228 -0.2620
16 -2 -21 0.0434 15.9965 -1.9954 -20.9958 0.8208 0.5492 0.1923
1 -14 -18 0.0370 0.9965 -13.9936 -18.0030 0.7585 -0.5547 0.2306
-1 15 17 0.0187 -0.9964 14.9932 17.0033 -0.7541 0.5862 -0.2835
-1 1 -32 0.0571 -1.0025 0.9998 -32.0004 0.7687 -0.1692 -0.6052

loop_
_geom_angle_atom_site_label_1
_geom_angle_atom_site_label_2
_geom_angle_atom_site_label_3
_geom_angle
C2 C1 H1 126.0
C2 C1 Mo1 71.9(2)
C5 C1 H1 126.0
C5 C1 C2 108.1(4)
C5 C1 Mo1 71.0(2)
Mo1 C1 H1 122.8
C1 C2 H2 126.3
C1 C2 Mo1 73.1(2)
C3 C2 C1 107.5(3)
C3 C2 H2 126.3
C3 C2 Mo1 70.9(2)
Mo1 C2 H2 121.5
C2 C3 H3 125.7
C2 C3 C4 108.5(3)
C2 C3 Mo1 74.3(2)
C4 C3 H3 125.7
C4 C3 Mo1 71.7(2)
Mo1 C3 H3 120.0
C3 C4 H4 126.1
C3 C4 Mo1 72.6(2)
C5 C4 C3 107.8(3)
C5 C4 H4 126.1
C5 C4 Mo1 73.4(2)
Mo1 C4 H4 119.7
C1 C5 C4 108.1(3)
C1 C5 H5 126.0
C1 C5 Mo1 74.3(2)
C4 C5 H5 126.0
C4 C5 Mo1 71.2(2)
Mo1 C5 H5 120.3
O1 C6 Mo1 176.6(3)
O2 C7 Mo1 175.5(3)
C9 C8 H8 126.3
C9 C8 C12 107.4(4)
C9 C8 Mo2 73.6(2)
C12 C8 H8 126.3
C12 C8 Mo2 72.3(2)
Mo2 C8 H8 119.6
C8 C9 H9 125.6
C8 C9 C10 108.9(3)
C8 C9 Mo2 71.0(2)
C10 C9 H9 125.6
C10 C9 Mo2 74.0(2)
Mo2 C9 H9 121.1
C9 C10 H10 126.2
C9 C10 Mo2 70.9(2)
C11 C10 C9 107.5(4)
C11 C10 H10 126.2
C11 C10 Mo2 71.7(2)
Mo2 C10 H10 122.8
C10 C11 H11 125.7
C10 C11 C12 108.6(4)
C10 C11 Mo2 73.5(2)
C12 C11 H11 125.7
C12 C11 Mo2 70.8(2)
Mo2 C11 H11 121.6
C8 C12 H12 126.2
C8 C12 Mo2 71.4(2)
C11 C12 C8 107.6(4)
C11 C12 H12 126.2
C11 C12 Mo2 73.8(2)
Mo2 C12 H12 120.4
O4 C13 Mo2 173.4(4)
O3 C14 Mo2 177.8(3)
C16 C15 H15 125.9
C16 C15 C19 108.1(4)
C16 C15 Mo3 74.3(2)
C19 C15 H15 125.9
C19 C15 Mo3 71.3(2)
Mo3 C15 H15 120.3
C15 C16 H16 126.0
C15 C16 C17 108.1(4)
C15 C16 Mo3 70.9(2)
C17 C16 H16 126.0
C17 C16 Mo3 73.0(2)
Mo3 C16 H16 121.8
C16 C17 H17 126.0
C16 C17 Mo3 72.0(2)
C18 C17 C16 108.0(4)
C18 C17 H17 126.0
C18 C17 Mo3 71.1(2)
Mo3 C17 H17 122.6
C17 C18 H18 125.9
C17 C18 C19 108.1(4)
C17 C18 Mo3 74.1(2)
C19 C18 H18 125.9
C19 C18 Mo3 70.8(2)
Mo3 C18 H18 120.9
C15 C19 H19 126.2
C15 C19 Mo3 72.7(2)
C18 C19 C15 107.6(4)
C18 C19 H19 126.2
C18 C19 Mo3 73.6(2)
Mo3 C19 H19 119.3
O5 C20 Mo3 176.6(3)
O6 C21 Mo3 178.3(4)
C23 C22 H22 126.1
C23 C22 Mo4 72.3(2)
C26 C22 H22 126.1
C26 C22 C23 107.8(4)
C26 C22 Mo4 70.5(2)
Mo4 C22 H22 122.8
C22 C23 H23 126.3
C22 C23 Mo4 73.0(2)
C24 C23 C22 107.5(4)
C24 C23 H23 126.3
C24 C23 Mo4 70.4(2)
Mo4 C23 H23 122.1
C23 C24 H24 125.7
C23 C24 C25 108.6(4)
C23 C24 Mo4 74.6(2)
C25 C24 H24 125.7
C25 C24 Mo4 71.8(2)
Mo4 C24 H24 119.7
C24 C25 H25 126.2
C24 C25 Mo4 72.6(2)
C26 C25 C24 107.6(4)
C26 C25 H25 126.2
C26 C25 Mo4 73.2(2)
Mo4 C25 H25 119.9
C22 C26 H26 125.7
C22 C26 Mo4 74.5(2)
C25 C26 C22 108.6(4)
C25 C26 H26 125.7
C25 C26 Mo4 71.5(2)
Mo4 C26 H26 120.0
O7 C27 Mo4 179.0(4)
O8 C28 Mo4 177.0(4)
C30 C29 Hg1 120.6(3)
C34 C29 C30 118.4(3)
C34 C29 Hg1 121.0(3)
C29 C30 Hg2 122.6(3)
C31 C30 C29 118.2(3)
C31 C30 Hg2 119.2(3)
C30 C31 C32 123.2(3)
F1 C31 C30 120.2(3)
F1 C31 C32 116.6(3)
C31 C32 C33 118.1(4)
F2 C32 C31 121.8(4)
F2 C32 C33 120.0(4)
C34 C33 C32 119.5(3)
F3 C33 C32 118.7(4)
F3 C33 C34 121.9(4)
C29 C34 C33 122.6(3)
F4 C34 C29 120.4(3)
F4 C34 C33 117.0(3)
C36 C35 Hg2 121.9(3)
C40 C35 C36 118.2(3)
C40 C35 Hg2 119.9(3)
C35 C36 Hg3 120.9(3)
C37 C36 C35 118.4(3)
C37 C36 Hg3 120.6(3)
C38 C37 C36 122.4(4)
F5 C37 C36 120.3(3)
F5 C37 C38 117.3(3)
C39 C38 C37 119.3(3)
F6 C38 C37 121.3(4)
F6 C38 C39 119.4(3)
C40 C39 C38 119.2(3)
F7 C39 C38 120.0(3)
F7 C39 C40 120.8(4)
C39 C40 C35 122.5(4)
F8 C40 C35 119.7(3)
F8 C40 C39 117.8(3)
C42 C41 Hg3 121.9(3)
C46 C41 C42 118.4(3)
C46 C41 Hg3 119.6(3)
C41 C42 Hg1 122.3(2)
C43 C42 C41 118.1(3)
C43 C42 Hg1 119.6(3)
C44 C43 C42 122.9(4)
F9 C43 C42 119.7(3)
F9 C43 C44 117.4(3)
C43 C44 C45 119.3(3)
F10 C44 C43 121.8(4)
F10 C44 C45 118.9(4)
C44 C45 C46 119.2(4)
F11 C45 C44 119.6(3)
F11 C45 C46 121.1(4)
C41 C46 C45 122.1(4)
F12 C46 C41 120.6(3)
F12 C46 C45 117.3(3)
C48 C47 Hg4 122.2(3)
C52 C47 C48 118.2(3)
C52 C47 Hg4 119.4(3)
C47 C48 Hg5 121.2(3)
C49 C48 C47 118.4(3)
C49 C48 Hg5 120.3(3)
C50 C49 C48 122.4(3)
F13 C49 C48 120.5(3)
F13 C49 C50 117.1(3)
C49 C50 C51 119.3(3)
F14 C50 C49 121.2(3)
F14 C50 C51 119.5(3)
C50 C51 C52 118.9(3)
F15 C51 C50 120.4(3)
F15 C51 C52 120.7(3)
C47 C52 C51 122.8(3)
F16 C52 C47 120.3(3)
F16 C52 C51 116.9(3)
C54 C53 Hg5 121.2(3)
C58 C53 C54 118.6(3)
C58 C53 Hg5 120.1(3)
C53 C54 Hg6 122.6(3)
C55 C54 C53 117.4(4)
C55 C54 Hg6 120.0(3)
C54 C55 C56 123.0(4)
F17 C55 C54 119.5(4)
F17 C55 C56 117.5(4)
C57 C56 C55 118.8(4)
F18 C56 C55 120.9(4)
F18 C56 C57 120.3(4)
C56 C57 C58 119.4(4)
F19 C57 C56 119.3(4)
F19 C57 C58 121.4(4)
C53 C58 C57 122.9(4)
F20 C58 C53 120.2(4)
F20 C58 C57 117.0(4)
C60 C59 Hg6 120.8(3)
C64 C59 C60 118.2(4)
C64 C59 Hg6 121.0(3)
C59 C60 Hg4 122.2(3)
C61 C60 C59 118.9(3)
C61 C60 Hg4 118.7(3)
C60 C61 C62 121.8(4)
F21 C61 C60 120.9(3)
F21 C61 C62 117.2(4)
C63 C62 C61 119.0(4)
F22 C62 C61 120.8(4)
F22 C62 C63 120.2(3)
C62 C63 C64 119.8(3)
F23 C63 C62 119.6(4)
F23 C63 C64 120.6(4)
C63 C64 C59 122.1(4)
F24 C64 C59 120.2(4)
F24 C64 C63 117.7(3)
P2 P1 Mo1 68.44(4)
P2 P1 Mo2 63.63(4)
Mo1 P1 Mo2 74.48(3)
P1 P2 Mo1 62.51(4)
P1 P2 Mo2 67.03(4)
Mo2 P2 Mo1 73.59(3)
P4 P3 Mo3 63.31(4)
P4 P3 Mo4 67.99(4)
Mo4 P3 Mo3 74.74(3)
P3 P4 Mo3 67.05(4)
P3 P4 Mo4 62.57(4)
Mo3 P4 Mo4 74.14(3)
C1 Mo1 P1 105.64(10)
C1 Mo1 P2 136.97(10)
C1 Mo1 Mo2 85.54(10)
C2 Mo1 C1 35.03(13)
C2 Mo1 P1 87.91(10)
C2 Mo1 P2 136.04(10)
C2 Mo1 Mo2 99.15(10)
C3 Mo1 C1 58.09(14)
C3 Mo1 C2 34.84(13)
C3 Mo1 C5 58.77(14)
C3 Mo1 P1 106.10(10)
C3 Mo1 P2 149.60(10)
C3 Mo1 Mo2 133.86(10)
C4 Mo1 C1 58.24(14)
C4 Mo1 C2 58.64(13)
C4 Mo1 C3 35.62(13)
C4 Mo1 C5 35.40(14)
C4 Mo1 P1 141.67(10)
C4 Mo1 P2 163.75(10)
C4 Mo1 Mo2 141.91(10)
C5 Mo1 C1 34.69(13)
C5 Mo1 C2 58.41(13)
C5 Mo1 P1 140.33(10)
C5 Mo1 P2 150.97(11)
C5 Mo1 Mo2 107.43(11)
C6 Mo1 C1 112.84(14)
C6 Mo1 C2 145.56(14)
C6 Mo1 C3 131.80(15)
C6 Mo1 C4 96.98(15)
C6 Mo1 C5 87.46(14)
C6 Mo1 C7 83.23(15)
C6 Mo1 P1 121.06(11)
C6 Mo1 P2 72.59(11)
C6 Mo1 Mo2 85.95(11)
C7 Mo1 C1 143.23(16)
C7 Mo1 C2 116.66(15)
C7 Mo1 C3 86.22(16)
C7 Mo1 C4 88.06(15)
C7 Mo1 C5 120.73(16)
C7 Mo1 P1 91.68(11)
C7 Mo1 P2 78.50(12)
C7 Mo1 Mo2 129.87(12)
P1 Mo1 P2 49.05(3)
P1 Mo1 Mo2 54.01(2)
P2 Mo1 Mo2 51.62(2)
C8 Mo2 C9 35.35(13)
C8 Mo2 C10 58.92(14)
C8 Mo2 C11 59.28(14)
C8 Mo2 C12 36.26(14)
C8 Mo2 P1 163.89(10)
C8 Mo2 P2 141.05(10)
C8 Mo2 Mo1 141.93(10)
C9 Mo2 C10 35.08(13)
C9 Mo2 C11 58.37(13)
C9 Mo2 P1 151.60(10)
C9 Mo2 P2 139.40(10)
C9 Mo2 Mo1 107.28(10)
C10 Mo2 P1 136.37(10)
C10 Mo2 P2 104.34(9)
C10 Mo2 Mo1 85.20(10)
C11 Mo2 C10 34.79(13)
C11 Mo2 P1 135.10(10)
C11 Mo2 P2 86.68(10)
C11 Mo2 Mo1 99.13(10)
C12 Mo2 C9 59.10(14)
C12 Mo2 C10 58.67(14)
C12 Mo2 C11 35.34(14)
C12 Mo2 P1 148.50(10)
C12 Mo2 P2 104.87(11)
C12 Mo2 Mo1 134.32(11)
C13 Mo2 C8 85.33(16)
C13 Mo2 C9 119.16(16)
C13 Mo2 C10 139.29(15)
C13 Mo2 C11 111.80(15)
C13 Mo2 C12 81.15(15)
C13 Mo2 C14 86.41(17)
C13 Mo2 P1 81.79(12)
C13 Mo2 P2 91.25(14)
C13 Mo2 Mo1 132.72(12)
C14 Mo2 C8 95.73(15)
C14 Mo2 C9 87.69(14)
C14 Mo2 C10 113.89(14)
C14 Mo2 C11 145.90(14)
C14 Mo2 C12 130.89(15)
C14 Mo2 P1 73.90(11)
C14 Mo2 P2 122.81(11)
C14 Mo2 Mo1 87.09(11)
P1 Mo2 Mo1 51.52(2)
P2 Mo2 P1 49.33(3)
P2 Mo2 Mo1 54.79(3)
C15 Mo3 C16 34.81(14)
C15 Mo3 C17 58.29(14)
C15 Mo3 C18 59.08(14)
C15 Mo3 P3 149.96(10)
C15 Mo3 P4 104.94(11)
C15 Mo3 Mo4 132.48(11)
C16 Mo3 C17 35.01(12)
C16 Mo3 P3 136.01(10)
C16 Mo3 P4 87.81(10)
C16 Mo3 Mo4 97.90(11)
C17 Mo3 P3 136.21(11)
C17 Mo3 P4 106.26(10)
C17 Mo3 Mo4 84.91(11)
C18 Mo3 C16 58.40(13)
C18 Mo3 C17 34.75(13)
C18 Mo3 P3 150.16(10)
C18 Mo3 P4 140.98(11)
C18 Mo3 Mo4 107.57(11)
C19 Mo3 C15 36.00(14)
C19 Mo3 C16 58.83(14)
C19 Mo3 C17 58.53(15)
C19 Mo3 C18 35.56(14)
C19 Mo3 P3 163.95(11)
C19 Mo3 P4 140.94(10)
C19 Mo3 Mo4 141.97(11)
C20 Mo3 C15 81.96(15)
C20 Mo3 C16 110.68(14)
C20 Mo3 C17 140.14(15)
C20 Mo3 C18 122.71(16)
C20 Mo3 C19 88.27(15)
C20 Mo3 P3 80.27(11)
C20 Mo3 P4 85.23(12)
C20 Mo3 Mo4 129.57(11)
C21 Mo3 C15 130.51(16)
C21 Mo3 C16 145.22(14)
C21 Mo3 C17 113.10(14)
C21 Mo3 C18 86.94(14)
C21 Mo3 C19 95.46(15)
C21 Mo3 C20 89.60(16)
C21 Mo3 P3 73.42(11)
C21 Mo3 P4 122.91(12)
C21 Mo3 Mo4 89.30(12)
P3 Mo3 Mo4 51.36(2)
P4 Mo3 P3 49.64(3)
P4 Mo3 Mo4 54.44(3)
C22 Mo4 P3 105.82(10)
C22 Mo4 P4 137.06(11)
C22 Mo4 Mo3 85.77(10)
C23 Mo4 C22 34.79(13)
C23 Mo4 P3 87.50(10)
C23 Mo4 P4 135.85(10)
C23 Mo4 Mo3 98.46(11)
C24 Mo4 C22 58.16(15)
C24 Mo4 C23 35.03(15)
C24 Mo4 C26 58.70(15)
C24 Mo4 P3 105.04(11)
C24 Mo4 P4 149.15(10)
C24 Mo4 Mo3 133.24(12)
C25 Mo4 C22 58.47(15)
C25 Mo4 C23 58.78(14)
C25 Mo4 C24 35.66(14)
C25 Mo4 C26 35.31(15)
C25 Mo4 P3 140.69(11)
C25 Mo4 P4 163.60(11)
C25 Mo4 Mo3 142.76(11)
C26 Mo4 C22 34.95(14)
C26 Mo4 C23 58.34(14)
C26 Mo4 P3 140.73(11)
C26 Mo4 P4 151.52(11)
C26 Mo4 Mo3 108.59(11)
C27 Mo4 C22 146.13(15)
C27 Mo4 C23 118.72(15)
C27 Mo4 C24 88.71(16)
C27 Mo4 C25 91.01(15)
C27 Mo4 C26 123.49(16)
C27 Mo4 P3 88.34(11)
C27 Mo4 P4 75.20(11)
C27 Mo4 Mo3 126.19(11)
C28 Mo4 C22 111.57(15)
C28 Mo4 C23 144.43(15)
C28 Mo4 C24 132.25(16)
C28 Mo4 C25 97.15(16)
C28 Mo4 C26 86.68(15)
C28 Mo4 C27 84.49(16)
C28 Mo4 P3 121.87(12)
C28 Mo4 P4 73.08(12)
C28 Mo4 Mo3 86.01(12)
P3 Mo4 P4 49.45(3)
P3 Mo4 Mo3 53.90(2)
P4 Mo4 Mo3 51.42(2)
C42 Hg1 C29 175.21(14)
C35 Hg2 C30 174.76(13)
C36 Hg3 C41 173.80(14)
C60 Hg4 C47 175.57(14)
C53 Hg5 C48 174.14(14)
C54 Hg6 C59 174.19(14)
H65A C65 H65B 107.9
Cl1 C65 H65A 109.2
Cl1 C65 H65B 109.2
Cl2 C65 H65A 109.2
Cl2 C65 H65B 109.2
Cl2 C65 Cl1 112.1(5)
H67A C67 H67B 108.0
Cl5 C67 H67A 109.3
Cl5 C67 H67B 109.3
Cl5 C67 Cl6 111.6(14)
Cl6 C67 H67A 109.3
Cl6 C67 H67B 109.3
H66A C66 H66B 108.2
Cl3 C66 H66A 109.7
Cl3 C66 H66B 109.7
Cl3 C66 Cl4 109.9(6)
Cl4 C66 H66A 109.7
Cl4 C66 H66B 109.7
H68A C68 H68B 108.4
Cl7 C68 H68A 110.0
Cl7 C68 H68B 110.0
Cl7 C68 Cl8 108.5(14)
Cl8 C68 H68A 110.0
Cl8 C68 H68B 110.0

loop_
_geom_bond_atom_site_label_1
_geom_bond_atom_site_label_2
_geom_bond_distance
C1 H1 0.9300
C1 C2 1.425(5)
C1 C5 1.405(5)
C1 Mo1 2.377(4)
C2 H2 0.9300
C2 C3 1.401(5)
C2 Mo1 2.360(4)
C3 H3 0.9300
C3 C4 1.414(5)
C3 Mo1 2.317(4)
C4 H4 0.9300
C4 C5 1.410(6)
C4 Mo1 2.305(4)
C5 H5 0.9300
C5 Mo1 2.334(4)
C6 O1 1.160(4)
C6 Mo1 1.984(4)
C7 O2 1.146(4)
C7 Mo1 1.989(4)
C8 H8 0.9300
C8 C9 1.405(5)
C8 C12 1.433(6)
C8 Mo2 2.296(4)
C9 H9 0.9300
C9 C10 1.417(5)
C9 Mo2 2.330(3)
C10 H10 0.9300
C10 C11 1.411(5)
C10 Mo2 2.371(3)
C11 H11 0.9300
C11 C12 1.414(6)
C11 Mo2 2.347(3)
C12 H12 0.9300
C12 Mo2 2.308(4)
C13 O4 1.141(5)
C13 Mo2 1.979(4)
C14 O3 1.148(4)
C14 Mo2 1.998(4)
C15 H15 0.9300
C15 C16 1.395(6)
C15 C19 1.422(6)
C15 Mo3 2.310(4)
C16 H16 0.9300
C16 C17 1.419(5)
C16 Mo3 2.353(3)
C17 H17 0.9300
C17 C18 1.403(6)
C17 Mo3 2.367(4)
C18 H18 0.9300
C18 C19 1.411(6)
C18 Mo3 2.328(4)
C19 H19 0.9300
C19 Mo3 2.291(4)
C20 O5 1.142(5)
C20 Mo3 1.992(4)
C21 O6 1.156(4)
C21 Mo3 1.988(4)
C22 H22 0.9300
C22 C23 1.417(5)
C22 C26 1.411(6)
C22 Mo4 2.375(4)
C23 H23 0.9300
C23 C24 1.409(6)
C23 Mo4 2.366(4)
C24 H24 0.9300
C24 C25 1.413(6)
C24 Mo4 2.312(4)
C25 H25 0.9300
C25 C26 1.403(6)
C25 Mo4 2.302(4)
C26 H26 0.9300
C26 Mo4 2.323(4)
C27 O7 1.133(4)
C27 Mo4 2.001(4)
C28 O8 1.150(4)
C28 Mo4 1.987(4)
C29 C30 1.416(5)
C29 C34 1.370(5)
C29 Hg1 2.072(4)
C30 C31 1.365(5)
C30 Hg2 2.076(4)
C31 C32 1.381(5)
C31 F1 1.362(4)
C32 C33 1.385(6)
C32 F2 1.330(4)
C33 C34 1.373(5)
C33 F3 1.348(4)
C34 F4 1.365(4)
C35 C36 1.405(5)
C35 C40 1.387(5)
C35 Hg2 2.074(4)
C36 C37 1.379(5)
C36 Hg3 2.077(4)
C37 C38 1.377(5)
C37 F5 1.347(4)
C38 C39 1.374(5)
C38 F6 1.347(4)
C39 C40 1.370(5)
C39 F7 1.349(4)
C40 F8 1.359(4)
C41 C42 1.420(5)
C41 C46 1.370(5)
C41 Hg3 2.084(3)
C42 C43 1.374(5)
C42 Hg1 2.071(4)
C43 C44 1.364(5)
C43 F9 1.362(4)
C44 C45 1.376(6)
C44 F10 1.347(4)
C45 C46 1.384(5)
C45 F11 1.340(4)
C46 F12 1.351(4)
C47 C48 1.417(5)
C47 C52 1.366(5)
C47 Hg4 2.071(3)
C48 C49 1.375(5)
C48 Hg5 2.076(4)
C49 C50 1.373(5)
C49 F13 1.355(4)
C50 C51 1.377(5)
C50 F14 1.344(4)
C51 C52 1.380(5)
C51 F15 1.341(4)
C52 F16 1.361(4)
C53 C54 1.423(5)
C53 C58 1.366(5)
C53 Hg5 2.073(4)
C54 C55 1.379(5)
C54 Hg6 2.077(4)
C55 C56 1.384(6)
C55 F17 1.354(4)
C56 C57 1.373(6)
C56 F18 1.334(4)
C57 C58 1.374(6)
C57 F19 1.344(5)
C58 F20 1.364(4)
C59 C60 1.399(5)
C59 C64 1.384(5)
C59 Hg6 2.084(4)
C60 C61 1.379(5)
C60 Hg4 2.070(3)
C61 C62 1.388(5)
C61 F21 1.350(4)
C62 C63 1.363(6)
C62 F22 1.347(4)
C63 C64 1.375(6)
C63 F23 1.354(4)
C64 F24 1.365(4)
P1 P2 2.0882(13)
P1 Mo1 2.4525(10)
P1 Mo2 2.5348(10)
P2 Mo1 2.5712(10)
P2 Mo2 2.4667(10)
P3 P4 2.0949(13)
P3 Mo3 2.5315(10)
P3 Mo4 2.4472(10)
P4 Mo3 2.4563(10)
P4 Mo4 2.5561(10)
Mo1 Mo2 3.0187(5)
Mo3 Mo4 3.0225(5)
C65 H65A 0.9700
C65 H65B 0.9700
C65 Cl1 1.755(7)
C65 Cl2 1.754(9)
C67 H67A 0.9700
C67 H67B 0.9700
C67 Cl5 1.752(15)
C67 Cl6 1.770(15)
C66 H66A 0.9700
C66 H66B 0.9700
C66 Cl3 1.724(8)
C66 Cl4 1.770(10)
C68 H68A 0.9700
C68 H68B 0.9700
C68 Cl7 1.754(16)
C68 Cl8 1.758(16)

loop_
_geom_torsion_atom_site_label_1
_geom_torsion_atom_site_label_2
_geom_torsion_atom_site_label_3
_geom_torsion_atom_site_label_4
_geom_torsion
C1 C2 C3 C4 0.4(4)
C1 C2 C3 Mo1 64.4(3)
C2 C1 C5 C4 0.9(4)
C2 C1 C5 Mo1 -62.7(3)
C2 C3 C4 C5 0.2(4)
C2 C3 C4 Mo1 65.7(3)
C3 C4 C5 C1 -0.7(4)
C3 C4 C5 Mo1 65.0(3)
C5 C1 C2 C3 -0.8(4)
C5 C1 C2 Mo1 62.1(3)
C8 C9 C10 C11 0.1(4)
C8 C9 C10 Mo2 62.9(3)
C9 C8 C12 C11 -0.3(4)
C9 C8 C12 Mo2 -65.8(3)
C9 C10 C11 C12 -0.3(4)
C9 C10 C11 Mo2 62.2(2)
C10 C11 C12 C8 0.4(4)
C10 C11 C12 Mo2 64.3(3)
C12 C8 C9 C10 0.1(4)
C12 C8 C9 Mo2 64.9(3)
C15 C16 C17 C18 0.3(4)
C15 C16 C17 Mo3 62.7(3)
C16 C15 C19 C18 0.2(4)
C16 C15 C19 Mo3 -65.7(3)
C16 C17 C18 C19 -0.2(4)
C16 C17 C18 Mo3 62.9(3)
C17 C18 C19 C15 0.0(4)
C17 C18 C19 Mo3 65.2(3)
C19 C15 C16 C17 -0.3(4)
C19 C15 C16 Mo3 63.7(3)
C22 C23 C24 C25 0.2(4)
C22 C23 C24 Mo4 -64.0(3)
C23 C22 C26 C25 -0.9(5)
C23 C22 C26 Mo4 63.0(3)
C23 C24 C25 C26 -0.7(5)
C23 C24 C25 Mo4 -66.0(3)
C24 C25 C26 C22 1.0(5)
C24 C25 C26 Mo4 -64.9(3)
C26 C22 C23 C24 0.4(4)
C26 C22 C23 Mo4 -61.9(3)
C29 C30 C31 C32 -1.1(6)
C29 C30 C31 F1 178.5(3)
C30 C29 C34 C33 1.1(6)
C30 C29 C34 F4 -179.5(3)
C30 C31 C32 C33 -0.2(6)
C30 C31 C32 F2 -178.5(4)
C31 C32 C33 C34 2.0(6)
C31 C32 C33 F3 -177.5(3)
C32 C33 C34 C29 -2.5(6)
C32 C33 C34 F4 178.1(3)
C34 C29 C30 C31 0.6(5)
C34 C29 C30 Hg2 179.3(3)
C35 C36 C37 C38 1.6(5)
C35 C36 C37 F5 179.7(3)
C36 C35 C40 C39 2.1(5)
C36 C35 C40 F8 -179.2(3)
C36 C37 C38 C39 -0.4(6)
C36 C37 C38 F6 178.7(3)
C37 C38 C39 C40 0.0(5)
C37 C38 C39 F7 -179.9(3)
C38 C39 C40 C35 -0.9(6)
C38 C39 C40 F8 -179.7(3)
C40 C35 C36 C37 -2.4(5)
C40 C35 C36 Hg3 173.8(2)
C41 C42 C43 C44 0.7(6)
C41 C42 C43 F9 179.4(3)
C42 C41 C46 C45 0.5(5)
C42 C41 C46 F12 -178.9(3)
C42 C43 C44 C45 -0.8(6)
C42 C43 C44 F10 180.0(3)
C43 C44 C45 C46 0.7(6)
C43 C44 C45 F11 179.1(3)
C44 C45 C46 C41 -0.6(6)
C44 C45 C46 F12 178.8(3)
C46 C41 C42 C43 -0.5(5)
C46 C41 C42 Hg1 177.5(3)
C47 C48 C49 C50 -0.2(5)
C47 C48 C49 F13 -179.8(3)
C48 C47 C52 C51 -2.0(6)
C48 C47 C52 F16 177.7(3)
C48 C49 C50 C51 -0.6(6)
C48 C49 C50 F14 178.8(3)
C49 C50 C51 C52 0.2(6)
C49 C50 C51 F15 -178.3(3)
C50 C51 C52 C47 1.1(6)
C50 C51 C52 F16 -178.5(3)
C52 C47 C48 C49 1.5(5)
C52 C47 C48 Hg5 -175.5(3)
C53 C54 C55 C56 -0.4(6)
C53 C54 C55 F17 179.4(3)
C54 C53 C58 C57 0.0(6)
C54 C53 C58 F20 179.4(3)
C54 C55 C56 C57 0.8(6)
C54 C55 C56 F18 179.2(3)
C55 C56 C57 C58 -0.7(6)
C55 C56 C57 F19 178.4(3)
C56 C57 C58 C53 0.3(6)
C56 C57 C58 F20 -179.0(3)
C58 C53 C54 C55 0.0(5)
C58 C53 C54 Hg6 179.8(3)
C59 C60 C61 C62 0.9(6)
C59 C60 C61 F21 -178.3(3)
C60 C59 C64 C63 0.5(5)
C60 C59 C64 F24 -178.9(3)
C60 C61 C62 C63 -1.2(6)
C60 C61 C62 F22 178.6(3)
C61 C62 C63 C64 1.1(6)
C61 C62 C63 F23 -179.8(3)
C62 C63 C64 C59 -0.8(6)
C62 C63 C64 F24 178.6(3)
C64 C59 C60 C61 -0.5(5)
C64 C59 C60 Hg4 -175.8(3)
F1 C31 C32 C33 -179.9(3)
F1 C31 C32 F2 1.9(6)
F2 C32 C33 C34 -179.8(3)
F2 C32 C33 F3 0.8(6)
F3 C33 C34 C29 176.9(3)
F3 C33 C34 F4 -2.4(5)
F5 C37 C38 C39 -178.5(3)
F5 C37 C38 F6 0.5(5)
F6 C38 C39 C40 -179.1(3)
F6 C38 C39 F7 1.0(5)
F7 C39 C40 C35 179.0(3)
F7 C39 C40 F8 0.3(5)
F9 C43 C44 C45 -179.5(3)
F9 C43 C44 F10 1.2(6)
F10 C44 C45 C46 180.0(3)
F10 C44 C45 F11 -1.6(6)
F11 C45 C46 C41 -179.0(3)
F11 C45 C46 F12 0.4(6)
F13 C49 C50 C51 179.0(3)
F13 C49 C50 F14 -1.6(5)
F14 C50 C51 C52 -179.2(3)
F14 C50 C51 F15 2.3(6)
F15 C51 C52 C47 179.6(3)
F15 C51 C52 F16 -0.1(5)
F17 C55 C56 C57 -179.0(3)
F17 C55 C56 F18 -0.6(5)
F18 C56 C57 C58 -179.2(3)
F18 C56 C57 F19 0.0(6)
F19 C57 C58 C53 -178.8(3)
F19 C57 C58 F20 1.8(6)
F21 C61 C62 C63 178.0(3)
F21 C61 C62 F22 -2.2(5)
F22 C62 C63 C64 -178.7(3)
F22 C62 C63 F23 0.4(5)
F23 C63 C64 C59 -179.8(3)
F23 C63 C64 F24 -0.4(5)
Mo1 C1 C2 C3 -63.0(3)
Mo1 C1 C5 C4 63.6(3)
Mo1 C2 C3 C4 -64.0(3)
Mo1 C3 C4 C5 -65.5(3)
Mo1 C4 C5 C1 -65.7(3)
Mo2 C8 C9 C10 -64.8(3)
Mo2 C8 C12 C11 65.5(3)
Mo2 C9 C10 C11 -62.7(2)
Mo2 C10 C11 C12 -62.6(3)
Mo2 C11 C12 C8 -63.9(3)
Mo3 C15 C16 C17 -64.0(3)
Mo3 C15 C19 C18 65.9(3)
Mo3 C16 C17 C18 -62.3(3)
Mo3 C17 C18 C19 -63.1(3)
Mo3 C18 C19 C15 -65.3(3)
Mo4 C22 C23 C24 62.3(3)
Mo4 C22 C26 C25 -63.9(3)
Mo4 C23 C24 C25 64.2(3)
Mo4 C24 C25 C26 65.3(3)
Mo4 C25 C26 C22 65.9(3)
Hg1 C29 C30 C31 179.2(3)
Hg1 C29 C30 Hg2 -2.2(4)
Hg1 C29 C34 C33 -177.4(3)
Hg1 C29 C34 F4 2.0(5)
Hg1 C42 C43 C44 -177.4(3)
Hg1 C42 C43 F9 1.3(5)
Hg2 C30 C31 C32 -179.8(3)
Hg2 C30 C31 F1 -0.2(5)
Hg2 C35 C36 C37 179.6(3)
Hg2 C35 C36 Hg3 -4.2(4)
Hg2 C35 C40 C39 -179.9(3)
Hg2 C35 C40 F8 -1.1(4)
Hg3 C36 C37 C38 -174.6(3)
Hg3 C36 C37 F5 3.5(5)
Hg3 C41 C42 C43 -177.4(3)
Hg3 C41 C42 Hg1 0.6(4)
Hg3 C41 C46 C45 177.5(3)
Hg3 C41 C46 F12 -1.9(5)
Hg4 C47 C48 C49 176.3(3)
Hg4 C47 C48 Hg5 -0.7(4)
Hg4 C47 C52 C51 -176.9(3)
Hg4 C47 C52 F16 2.7(5)
Hg4 C60 C61 C62 176.4(3)
Hg4 C60 C61 F21 -2.8(5)
Hg5 C48 C49 C50 176.8(3)
Hg5 C48 C49 F13 -2.8(5)
Hg5 C53 C54 C55 176.9(3)
Hg5 C53 C54 Hg6 -3.3(4)
Hg5 C53 C58 C57 -176.9(3)
Hg5 C53 C58 F20 2.5(5)
Hg6 C54 C55 C56 179.8(3)
Hg6 C54 C55 F17 -0.4(5)
Hg6 C59 C60 C61 178.6(3)
Hg6 C59 C60 Hg4 3.2(4)
Hg6 C59 C64 C63 -178.6(3)
Hg6 C59 C64 F24 2.0(5)
